data_4101539
loop_
_publ_author_name
'Dinca, Mircea'
'Yu, Anta F'
'Long, Jeffrey R'

_publ_section_title
;
 Microporous metal-organic frameworks incorporating
 1,4-benzeneditetrazolate: syntheses, structures, and hydrogen storage
 properties.
;
_journal_issue 27
_journal_name_full 'Journal of the American Chemical Society'
_journal_page_first 8904
_journal_page_last 8913
_journal_paper_doi 10.1021/ja061716i
_journal_volume 128
_journal_year 2006
_chemical_formula_moiety 'C40 H55 N29 O8 Zn3'
_chemical_formula_sum 'C40 H55 N29 O8 Zn3'
_chemical_formula_weight 1266.24
_chemical_name_systematic
; 
 ? 
;
_space_group_IT_number 2
_symmetry_cell_setting triclinic
_symmetry_space_group_name_Hall '-P 1'
_symmetry_space_group_name_H-M 'P -1'
_atom_sites_solution_hydrogens geom
_atom_sites_solution_primary direct
_atom_sites_solution_secondary difmap
_audit_creation_method SHELXL-97
_cell_angle_alpha 92.869(13)
_cell_angle_beta 114.443(14)
_cell_angle_gamma 107.988(15)
_cell_formula_units_Z 1
_cell_length_a 11.5713(19)
_cell_length_b 11.736(2)
_cell_length_c 13.619(2)
_cell_measurement_reflns_used 2548
_cell_measurement_temperature 160(2)
_cell_measurement_theta_max 48.395
_cell_measurement_theta_min 4.869
_cell_volume 1567.4(5)
_computing_cell_refinement 'Bruker SAINT v7.07b'
_computing_data_collection 'Bruker SMART v5.054d'
_computing_data_reduction 'Bruker SAINT v7.07b'
_computing_structure_refinement 'SHELXL-97 (Sheldrick, 1997)'
_computing_structure_solution 'SHELXS-97 (Sheldrick, 1990)'
_diffrn_ambient_temperature 160(2)
_diffrn_measured_fraction_theta_full 0.971
_diffrn_measured_fraction_theta_max 0.971
_diffrn_measurement_device_type 'Bruker SMART CCD'
_diffrn_measurement_method \w/2\q-scans
_diffrn_radiation_monochromator graphite
_diffrn_radiation_source 'fine-focus sealed tube'
_diffrn_radiation_type MoK\a
_diffrn_radiation_wavelength 0.71073
_diffrn_reflns_av_R_equivalents 0.0304
_diffrn_reflns_av_sigmaI/netI 0.0655
_diffrn_reflns_limit_h_max 14
_diffrn_reflns_limit_h_min -14
_diffrn_reflns_limit_k_max 8
_diffrn_reflns_limit_k_min -14
_diffrn_reflns_limit_l_max 16
_diffrn_reflns_limit_l_min -16
_diffrn_reflns_number 10219
_diffrn_reflns_theta_full 26.38
_diffrn_reflns_theta_max 26.38
_diffrn_reflns_theta_min 2.44
_diffrn_standards_decay_% 0
_diffrn_standards_interval_count 0
_diffrn_standards_interval_time 0
_diffrn_standards_number 0
_exptl_absorpt_coefficient_mu 1.206
_exptl_absorpt_correction_T_max 1.0
_exptl_absorpt_correction_T_min 0.535982
_exptl_absorpt_correction_type empirical
_exptl_absorpt_process_details 'Blessing, 1995'
_exptl_crystal_colour colorless
_exptl_crystal_density_diffrn 1.342
_exptl_crystal_density_method 'not measured'
_exptl_crystal_description parallelepiped
_exptl_crystal_F_000 652
_exptl_crystal_size_max 0.14
_exptl_crystal_size_mid 0.14
_exptl_crystal_size_min 0.1
_refine_diff_density_max 1.170
_refine_diff_density_min -0.877
_refine_diff_density_rms 0.142
_refine_ls_extinction_method none
_refine_ls_goodness_of_fit_ref 1.064
_refine_ls_hydrogen_treatment constr
_refine_ls_matrix_type full
_refine_ls_number_parameters 374
_refine_ls_number_reflns 6228
_refine_ls_number_restraints 0
_refine_ls_restrained_S_all 1.064
_refine_ls_R_factor_all 0.0911
_refine_ls_R_factor_gt 0.0684
_refine_ls_shift/su_max 0.343
_refine_ls_shift/su_mean 0.010
_refine_ls_structure_factor_coef Fsqd
_refine_ls_weighting_details 'calc w=1/[\s^2^(Fo^2^)+(0.1460P)^2^+0.0000P] where P=(Fo^2^+2Fc^2^)/3'
_refine_ls_weighting_scheme calc
_refine_ls_wR_factor_gt 0.2028
_refine_ls_wR_factor_ref 0.2155
_reflns_number_gt 4513
_reflns_number_total 6228
_reflns_threshold_expression >2sigma(I)
_cod_data_source_file ja061716isi20060312_073443.cif
_cod_data_source_block md25f
_cod_database_code 4101539

loop_
_symmetry_equiv_pos_as_xyz
'x, y, z'
'-x, -y, -z'

loop_
_atom_site_label
_atom_site_type_symbol
_atom_site_fract_x
_atom_site_fract_y
_atom_site_fract_z
_atom_site_U_iso_or_equiv
_atom_site_adp_type
_atom_site_occupancy
_atom_site_symmetry_multiplicity
_atom_site_calc_flag
_atom_site_refinement_flags
Zn1 Zn 0.0000 0.5000 0.0000 0.0175(2) Uani 1 2 d S
Zn2 Zn -0.10439(6) 0.76608(5) 0.04639(5) 0.0248(2) Uani 1 1 d .
O3 O -0.2840(4) 0.7284(4) 0.0683(4) 0.0462(11) Uani 1 1 d .
O1 O -0.1605(4) 0.8805(3) -0.0640(3) 0.0325(9) Uani 1 1 d .
O2 O -0.0130(5) 0.9202(4) 0.1676(4) 0.0426(10) Uani 1 1 d .
O4 O -0.544(2) 1.1575(19) 0.2535(16) 0.139(6) Uiso 0.50 1 d P
O5 O -0.3043(11) 0.2116(9) -0.3078(8) 0.126(3) Uiso 1 1 d .
C18 C -0.4856(16) 0.6295(14) 0.1389(13) 0.054(4) Uiso 0.50 1 d P
C18A C -0.5190(15) 0.5864(13) 0.0828(12) 0.048(3) Uiso 0.50 1 d P
C17 C -0.351(2) 0.738(2) 0.3098(18) 0.087(6) Uiso 0.50 1 d P
C17A C -0.656(3) 0.578(2) -0.133(2) 0.110(7) Uiso 0.50 1 d P
C16 C -0.2688(10) 0.7638(9) 0.1716(8) 0.027(2) Uiso 0.50 1 d P
C16A C -0.4111(19) 0.6846(17) -0.0333(15) 0.075(5) Uiso 0.50 1 d P
C9 C 0.2630(5) 0.8492(4) 0.0158(4) 0.0241(10) Uani 1 1 d .
C15 C 0.0896(15) 1.1426(10) 0.2946(12) 0.127(5) Uani 1 1 d .
H15A H 0.0076 1.1081 0.2265 0.190 Uiso 1 1 calc R
H15B H 0.1448 1.2202 0.2899 0.190 Uiso 1 1 calc R
H15C H 0.0667 1.1539 0.3537 0.190 Uiso 1 1 calc R
C14 C 0.2965(17) 1.0920(16) 0.4064(11) 0.191(9) Uani 1 1 d .
H14A H 0.2981 1.1259 0.4728 0.287 Uiso 1 1 calc R
H14B H 0.3633 1.1504 0.3917 0.287 Uiso 1 1 calc R
H14C H 0.3167 1.0186 0.4150 0.287 Uiso 1 1 calc R
C5 C -0.0272(5) 0.5578(5) 0.2919(4) 0.0283(11) Uani 1 1 d .
C1 C -0.3291(5) 0.5387(5) -0.2679(5) 0.0297(12) Uani 1 1 d .
C21 C -0.302(2) 1.193(2) 0.4493(18) 0.195(8) Uiso 1 1 d .
C6 C -0.0137(6) 0.5287(5) 0.3986(4) 0.0304(12) Uani 1 1 d .
C22 C -0.402(2) 0.1739(17) -0.3136(16) 0.176(7) Uiso 1 1 d .
H22A H -0.4260 0.2376 -0.2895 0.265 Uiso 1 1 calc R
H22B H -0.4036 0.1143 -0.2680 0.265 Uiso 1 1 calc R
H22C H -0.4664 0.1352 -0.3888 0.265 Uiso 1 1 calc R
C20 C -0.252(3) 1.162(3) 0.302(3) 0.295(14) Uiso 1 1 d .
C2 C -0.4185(5) 0.5170(5) -0.3872(5) 0.0313(12) Uani 1 1 d .
C12 C 0.3968(7) 1.0409(6) -0.0146(9) 0.080(3) Uani 1 1 d .
H12 H 0.3277 1.0707 -0.0250 0.096 Uiso 1 1 calc R
C8 C -0.0708(6) 0.5747(5) 0.4550(5) 0.0390(14) Uani 1 1 d .
H8 H -0.1195 0.6246 0.4250 0.047 Uiso 1 1 calc R
C4 C -0.4114(6) 0.4390(6) -0.4622(5) 0.0429(15) Uani 1 1 d .
H4 H -0.3512 0.3977 -0.4372 0.051 Uiso 1 1 calc R
C7 C 0.0552(6) 0.4536(6) 0.4436(5) 0.0390(14) Uani 1 1 d .
H7 H 0.0923 0.4209 0.4056 0.047 Uiso 1 1 calc R
C10 C 0.3854(5) 0.9275(5) 0.0088(5) 0.0284(11) Uani 1 1 d .
C3 C -0.5077(6) 0.5781(6) -0.4270(5) 0.0413(14) Uani 1 1 d .
H3 H -0.5130 0.6317 -0.3777 0.050 Uiso 1 1 calc R
C11 C 0.4871(7) 0.8875(6) 0.0229(9) 0.078(3) Uani 1 1 d .
H11 H 0.4802 0.8102 0.0386 0.094 Uiso 1 1 calc R
C13 C 0.0956(12) 0.9540(8) 0.2397(8) 0.076(3) Uani 1 1 d .
H13 H 0.1435 0.9016 0.2479 0.092 Uiso 1 1 calc R
N14 N -0.3649(10) 0.7137(9) 0.2000(8) 0.038(2) Uiso 0.50 1 d P
N14A N -0.5214(19) 0.6132(17) -0.0226(15) 0.098(5) Uiso 0.50 1 d P
N4 N -0.3016(4) 0.6363(4) -0.1955(4) 0.0307(10) Uani 1 1 d .
N12 N 0.1703(4) 0.8873(3) 0.0278(4) 0.0252(9) Uani 1 1 d .
N6 N -0.0558(4) 0.6468(4) 0.1576(4) 0.0258(9) Uani 1 1 d .
N8 N -0.0141(4) 0.4895(4) 0.2190(3) 0.0259(9) Uani 1 1 d .
N3 N -0.2100(4) 0.6258(4) -0.0998(4) 0.0271(9) Uani 1 1 d .
N7 N -0.0326(4) 0.5473(3) 0.1355(3) 0.0224(9) Uani 1 1 d .
N11 N 0.0795(4) 0.7871(3) 0.0295(3) 0.0226(9) Uani 1 1 d .
N10 N 0.1153(4) 0.6927(3) 0.0193(3) 0.0204(8) Uani 1 1 d .
N2 N -0.1851(4) 0.5252(3) -0.1142(3) 0.0241(9) Uani 1 1 d .
N9 N 0.2309(4) 0.7282(3) 0.0107(4) 0.0233(9) Uani 1 1 d .
N5 N -0.0534(5) 0.6560(4) 0.2567(4) 0.0334(11) Uani 1 1 d .
N15 N -0.355(4) 1.184(3) 0.315(3) 0.193(12) Uiso 0.50 1 d P
N13 N 0.1619(11) 1.0633(7) 0.3148(8) 0.102(3) Uani 1 1 d .
N1 N -0.2601(4) 0.4677(4) -0.2202(4) 0.0270(9) Uani 1 1 d .
N15A N -0.224(4) 1.130(3) 0.406(3) 0.189(12) Uiso 0.50 1 d P
O4A O -0.056(2) 1.040(2) 0.4702(19) 0.166(8) Uiso 0.50 1 d P
O6 O -0.281(5) 0.797(4) 0.330(4) 0.32(2) Uiso 0.50 1 d P
C19 C -0.480(4) 1.082(3) 0.274(3) 0.158(12) Uiso 0.50 1 d P
C19A C -0.072(3) 1.124(3) 0.545(2) 0.255(11) Uiso 1 1 d .

loop_
_atom_site_aniso_label
_atom_site_aniso_U_11
_atom_site_aniso_U_22
_atom_site_aniso_U_33
_atom_site_aniso_U_23
_atom_site_aniso_U_13
_atom_site_aniso_U_12
Zn1 0.0159(4) 0.0162(4) 0.0271(4) 0.0087(3) 0.0146(3) 0.0066(3)
Zn2 0.0242(3) 0.0205(3) 0.0442(4) 0.0142(3) 0.0252(3) 0.0119(2)
O3 0.038(2) 0.050(2) 0.082(3) 0.035(2) 0.046(2) 0.027(2)
O1 0.042(2) 0.0254(18) 0.044(2) 0.0174(17) 0.0274(19) 0.0170(17)
O2 0.052(3) 0.029(2) 0.052(3) 0.005(2) 0.033(2) 0.010(2)
C9 0.016(2) 0.023(2) 0.040(3) 0.015(2) 0.017(2) 0.0106(19)
C15 0.203(15) 0.070(7) 0.177(13) 0.019(7) 0.155(12) 0.042(8)
C14 0.189(17) 0.179(16) 0.080(9) -0.057(10) 0.035(10) -0.046(13)
C5 0.031(3) 0.032(3) 0.037(3) 0.016(2) 0.024(2) 0.016(2)
C1 0.016(2) 0.031(3) 0.046(3) 0.019(2) 0.016(2) 0.009(2)
C6 0.038(3) 0.033(3) 0.035(3) 0.014(2) 0.027(3) 0.016(2)
C2 0.020(3) 0.031(3) 0.041(3) 0.015(2) 0.012(2) 0.007(2)
C12 0.055(4) 0.043(4) 0.208(10) 0.074(5) 0.102(6) 0.036(3)
C8 0.053(4) 0.049(3) 0.048(3) 0.027(3) 0.037(3) 0.038(3)
C4 0.033(3) 0.050(4) 0.049(4) 0.012(3) 0.012(3) 0.027(3)
C7 0.056(4) 0.051(3) 0.042(3) 0.022(3) 0.039(3) 0.036(3)
C10 0.023(3) 0.026(2) 0.049(3) 0.017(2) 0.026(2) 0.010(2)
C3 0.038(3) 0.047(4) 0.045(4) 0.012(3) 0.019(3) 0.024(3)
C11 0.056(4) 0.038(3) 0.200(10) 0.069(5) 0.095(6) 0.033(3)
C13 0.128(9) 0.055(5) 0.076(6) 0.018(5) 0.077(7) 0.026(5)
N4 0.021(2) 0.028(2) 0.043(3) 0.016(2) 0.012(2) 0.0104(18)
N12 0.020(2) 0.0189(19) 0.046(3) 0.0131(19) 0.022(2) 0.0084(17)
N6 0.029(2) 0.027(2) 0.038(2) 0.0152(19) 0.025(2) 0.0151(19)
N8 0.030(2) 0.027(2) 0.032(2) 0.0137(19) 0.0213(19) 0.0119(18)
N3 0.019(2) 0.024(2) 0.044(3) 0.0164(19) 0.0171(19) 0.0102(17)
N7 0.024(2) 0.0217(19) 0.031(2) 0.0111(17) 0.0189(18) 0.0101(17)
N11 0.019(2) 0.0189(19) 0.040(2) 0.0141(18) 0.0209(19) 0.0083(16)
N10 0.018(2) 0.0184(18) 0.033(2) 0.0095(17) 0.0180(18) 0.0074(16)
N2 0.017(2) 0.022(2) 0.036(2) 0.0112(18) 0.0131(18) 0.0069(17)
N9 0.017(2) 0.0193(19) 0.043(2) 0.0117(18) 0.0227(18) 0.0057(16)
N5 0.051(3) 0.033(2) 0.041(3) 0.022(2) 0.036(2) 0.024(2)
N13 0.147(9) 0.064(5) 0.100(7) 0.003(5) 0.079(7) 0.015(5)
N1 0.018(2) 0.026(2) 0.037(2) 0.0118(19) 0.0115(19) 0.0078(17)

loop_
_atom_type_symbol
_atom_type_description
_atom_type_scat_dispersion_real
_atom_type_scat_dispersion_imag
_atom_type_scat_source
C C 0.0033 0.0016 'International Tables Vol C Tables 4.2.6.8 and 6.1.1.4'
H H 0.0000 0.0000 'International Tables Vol C Tables 4.2.6.8 and 6.1.1.4'
N N 0.0061 0.0033 'International Tables Vol C Tables 4.2.6.8 and 6.1.1.4'
O O 0.0106 0.0060 'International Tables Vol C Tables 4.2.6.8 and 6.1.1.4'
Zn Zn 0.2839 1.4301 'International Tables Vol C Tables 4.2.6.8 and 6.1.1.4'

loop_
_geom_angle_atom_site_label_1
_geom_angle_atom_site_label_2
_geom_angle_atom_site_label_3
_geom_angle
_geom_angle_site_symmetry_1
_geom_angle_site_symmetry_3
N7 Zn1 N7 180.00(9) . 2_565
N7 Zn1 N10 90.99(15) . 2_565
N7 Zn1 N10 89.01(15) 2_565 2_565
N7 Zn1 N10 89.01(15) . .
N7 Zn1 N10 90.99(15) 2_565 .
N10 Zn1 N10 180.0 2_565 .
N7 Zn1 N2 88.90(16) . 2_565
N7 Zn1 N2 91.10(16) 2_565 2_565
N10 Zn1 N2 89.50(14) 2_565 2_565
N10 Zn1 N2 90.50(14) . 2_565
N7 Zn1 N2 91.10(16) . .
N7 Zn1 N2 88.90(16) 2_565 .
N10 Zn1 N2 90.50(14) 2_565 .
N10 Zn1 N2 89.50(14) . .
N2 Zn1 N2 180.0 2_565 .
O2 Zn2 O1 85.85(17) . .
O2 Zn2 O3 88.74(18) . .
O1 Zn2 O3 92.36(15) . .
O2 Zn2 N6 94.75(18) . .
O1 Zn2 N6 177.64(15) . .
O3 Zn2 N6 85.37(15) . .
O2 Zn2 N3 169.87(17) . .
O1 Zn2 N3 84.02(15) . .
O3 Zn2 N3 91.62(17) . .
N6 Zn2 N3 95.37(16) . .
O2 Zn2 N11 93.89(17) . .
O1 Zn2 N11 93.03(15) . .
O3 Zn2 N11 174.16(14) . .
N6 Zn2 N11 89.21(15) . .
N3 Zn2 N11 86.70(15) . .
C16 O3 C16A 126.3(9) . .
C16 O3 Zn2 118.0(5) . .
C16A O3 Zn2 114.9(8) . .
C13 O2 Zn2 127.2(6) . .
C18A C18 N14 135(2) . .
C18 C18A N14A 130(2) . .
C18 C18A N14 29.0(15) . .
N14A C18A N14 107.8(11) . .
O6 C17 N14 93(4) . .
N14 C16 O3 121.3(9) . .
N14A C16A O3 114.6(15) . .
N9 C9 N12 111.4(4) . .
N9 C9 C10 122.9(4) . .
N12 C9 C10 125.7(4) . .
N8 C5 N5 112.3(4) . .
N8 C5 C6 123.5(5) . .
N5 C5 C6 124.1(5) . .
N4 C1 N1 111.9(5) . .
N4 C1 C2 123.5(5) . .
N1 C1 C2 124.4(5) . .
N15A C21 N15 68(2) . .
C7 C6 C8 118.8(5) . .
C7 C6 C5 119.9(5) . .
C8 C6 C5 121.3(5) . .
N15 C20 N15A 82(3) . .
C3 C2 C4 118.3(5) . .
C3 C2 C1 120.7(5) . .
C4 C2 C1 121.0(5) . .
C10 C12 C11 119.8(6) . 2_675
C6 C8 C7 120.0(5) . 2_566
C3 C4 C2 120.6(5) 2_464 .
C6 C7 C8 121.2(5) . 2_566
C11 C10 C12 118.4(5) . .
C11 C10 C9 120.7(5) . .
C12 C10 C9 121.0(5) . .
C4 C3 C2 121.1(6) 2_464 .
C10 C11 C12 121.8(5) . 2_675
O2 C13 N13 127.2(10) . .
C16 N14 C18 128.0(11) . .
C16 N14 C17 124.3(13) . .
C18 N14 C17 107.6(14) . .
C16 N14 O6 95.9(18) . .
C18 N14 O6 136(2) . .
C17 N14 O6 29.0(18) . .
C16 N14 C18A 111.9(9) . .
C18 N14 C18A 16.4(8) . .
C17 N14 C18A 123.3(12) . .
O6 N14 C18A 152.1(18) . .
C16A N14A C18A 124.5(16) . .
C16A N14A C17A 111.4(17) . .
C18A N14A C17A 123.7(17) . .
C1 N4 N3 104.4(4) . .
N11 N12 C9 104.7(4) . .
N7 N6 N5 109.5(4) . .
N7 N6 Zn2 124.8(3) . .
N5 N6 Zn2 125.5(3) . .
N7 N8 C5 104.5(4) . .
N2 N3 N4 109.8(4) . .
N2 N3 Zn2 126.6(3) . .
N4 N3 Zn2 123.2(3) . .
N6 N7 N8 109.8(4) . .
N6 N7 Zn1 125.6(3) . .
N8 N7 Zn1 124.1(3) . .
N10 N11 N12 109.6(3) . .
N10 N11 Zn2 121.3(3) . .
N12 N11 Zn2 129.1(3) . .
N11 N10 N9 110.3(3) . .
N11 N10 Zn1 127.8(3) . .
N9 N10 Zn1 121.5(3) . .
N3 N2 N1 109.2(4) . .
N3 N2 Zn1 122.3(3) . .
N1 N2 Zn1 124.7(3) . .
N10 N9 C9 104.0(4) . .
N6 N5 C5 103.9(4) . .
C20 N15 C19 116(3) . .
C20 N15 C21 102(3) . .
C19 N15 C21 100(3) . .
C20 N15 N15A 50(2) . .
C19 N15 N15A 106(3) . .
C21 N15 N15A 54.0(16) . .
C13 N13 C15 114.4(11) . .
C13 N13 C14 121.7(12) . .
C15 N13 C14 123.9(11) . .
C1 N1 N2 104.6(4) . .
C20 N15A C21 103(3) . .
C20 N15A N15 48(2) . .
C21 N15A N15 57.6(18) . .
C19A O4A O4A 118(2) . 2_576
C17 O6 N14 59(4) . .
O4 C19 N15 89(3) . .

loop_
_geom_bond_atom_site_label_1
_geom_bond_atom_site_label_2
_geom_bond_distance
_geom_bond_site_symmetry_2
Zn1 N7 2.111(4) .
Zn1 N7 2.111(4) 2_565
Zn1 N10 2.180(4) 2_565
Zn1 N10 2.180(4) .
Zn1 N2 2.185(4) 2_565
Zn1 N2 2.185(4) .
Zn2 O2 2.047(4) .
Zn2 O1 2.102(4) .
Zn2 O3 2.136(4) .
Zn2 N6 2.136(4) .
Zn2 N3 2.141(4) .
Zn2 N11 2.174(4) .
O3 C16 1.370(11) .
O3 C16A 1.455(19) .
O2 C13 1.154(11) .
O4 C19 1.29(4) .
O5 C22 1.047(19) .
C18 C18A 0.766(16) .
C18 N14 1.313(18) .
C18A N14A 1.47(2) .
C18A N14 1.929(18) .
C17 O6 0.82(5) .
C17 N14 1.44(2) .
C17A N14A 1.57(3) .
C16 N14 1.306(14) .
C16A N14A 1.36(2) .
C9 N9 1.342(6) .
C9 N12 1.347(6) .
C9 C10 1.475(7) .
C15 N13 1.399(15) .
C14 N13 1.457(18) .
C5 N8 1.330(6) .
C5 N5 1.342(6) .
C5 C6 1.465(7) .
C1 N4 1.337(7) .
C1 N1 1.337(6) .
C1 C2 1.477(8) .
C21 N15A 1.59(4) .
C21 N15 1.66(3) .
C6 C7 1.369(8) .
C6 C8 1.385(7) .
C20 N15 1.37(4) .
C20 N15A 1.42(4) .
C2 C3 1.380(8) .
C2 C4 1.382(8) .
C12 C10 1.364(8) .
C12 C11 1.400(8) 2_675
C8 C7 1.388(8) 2_566
C4 C3 1.371(9) 2_464
C7 C8 1.388(8) 2_566
C10 C11 1.344(8) .
C3 C4 1.371(9) 2_464
C11 C12 1.400(8) 2_675
C13 N13 1.375(11) .
N14 O6 1.69(5) .
N4 N3 1.338(6) .
N12 N11 1.322(5) .
N6 N7 1.324(5) .
N6 N5 1.336(6) .
N8 N7 1.329(6) .
N3 N2 1.323(5) .
N11 N10 1.317(5) .
N10 N9 1.330(5) .
N2 N1 1.340(6) .
N15 C19 1.42(4) .
N15 N15A 1.83(5) .
O4A C19A 1.49(3) .
O4A O4A 1.77(4) 2_576
